data_2216025
loop_
_publ_author_name
'K. Chinnakali'
'M. Jayagopi'
'D. Sudha'
'R. Raghunathan'
'Hoong-Kun Fun'

_publ_section_title 6,8-Dimethyl-4-phenyl-2-tosylpyrrolo[3,4-<i>c</i>]pyrano[6,5-<i>b</i>]pyrimidine-7,9-dione
_journal_coeditor_code IS2222
_journal_issue 11
_journal_name_full 'Acta Crystallographica Section E'
_journal_page_first o4364
_journal_page_last o4364
_journal_paper_doi 10.1107/S1600536807050805
_journal_volume 63
_journal_year 2007
_chemical_formula_iupac 'C24 H25 N3 O5 S'
_chemical_formula_moiety 'C24 H25 N3 O5 S'
_chemical_formula_sum 'C24 H25 N3 O5 S'
_chemical_formula_weight 467.53
_chemical_name_systematic
;
6,8-Dimethyl-4-phenyl-2-tosylpyrrolo[3,4-<i>c</i>]pyrano[6,5-<i>b</i>]
pyrimidine-7,9-dione
;
_space_group_IT_number 14
_symmetry_cell_setting monoclinic
_symmetry_space_group_name_Hall '-P 2ybc'
_symmetry_space_group_name_H-M 'P 1 21/c 1'
_atom_sites_solution_hydrogens geom
_atom_sites_solution_primary direct
_atom_sites_solution_secondary difmap
_audit_creation_method SHELXL-97
_cell_angle_alpha 90.00
_cell_angle_beta 93.4000(10)
_cell_angle_gamma 90.00
_cell_formula_units_Z 4
_cell_length_a 16.2810(2)
_cell_length_b 8.40630(10)
_cell_length_c 16.0030(2)
_cell_measurement_reflns_used 8951
_cell_measurement_temperature 100.00(10)
_cell_measurement_theta_max 34.90
_cell_measurement_theta_min 2.51
_cell_volume 2186.36(5)
_computing_cell_refinement 'APEX2 (Bruker, 2005)'
_computing_data_collection 'APEX2 (Bruker, 2005)'
_computing_data_reduction 'SAINT (Bruker, 2005)'
_computing_molecular_graphics 'SHELXTL (Sheldrick, 1998)'
_computing_publication_material
;
SHELXTL (Sheldrick, 1998) and PLATON (Spek, 2003)
;
_computing_structure_refinement 'SHELXTL (Sheldrick, 1998)'
_computing_structure_solution 'SHELXTL (Sheldrick, 1998)'
_diffrn_ambient_temperature 100.00(10)
_diffrn_detector_area_resol_mean 8.33
_diffrn_measured_fraction_theta_full 0.998
_diffrn_measured_fraction_theta_max 0.998
_diffrn_measurement_device_type
;
Bruker SMART APEX2 CCD area-detector
;
_diffrn_measurement_method \w
_diffrn_radiation_monochromator graphite
_diffrn_radiation_source 'fine-focus sealed tube'
_diffrn_radiation_type MoK\a
_diffrn_radiation_wavelength 0.71073
_diffrn_reflns_av_R_equivalents 0.0450
_diffrn_reflns_av_sigmaI/netI 0.0421
_diffrn_reflns_limit_h_max 26
_diffrn_reflns_limit_h_min -26
_diffrn_reflns_limit_k_max 13
_diffrn_reflns_limit_k_min -12
_diffrn_reflns_limit_l_max 25
_diffrn_reflns_limit_l_min -25
_diffrn_reflns_number 40900
_diffrn_reflns_theta_full 34.96
_diffrn_reflns_theta_max 34.96
_diffrn_reflns_theta_min 1.25
_diffrn_standards_number 0
_exptl_absorpt_coefficient_mu 0.191
_exptl_absorpt_correction_T_max 0.9668
_exptl_absorpt_correction_T_min 0.9242
_exptl_absorpt_correction_type multi-scan
_exptl_absorpt_process_details '(<i>SADABS</i>; Bruker, 2005)'
_exptl_crystal_colour colourless
_exptl_crystal_density_diffrn 1.420
_exptl_crystal_density_method 'not measured'
_exptl_crystal_description Block
_exptl_crystal_F_000 984
_exptl_crystal_size_max 0.42
_exptl_crystal_size_mid 0.19
_exptl_crystal_size_min 0.18
_refine_diff_density_max 0.677
_refine_diff_density_min -0.457
_refine_ls_extinction_method none
_refine_ls_goodness_of_fit_ref 1.060
_refine_ls_hydrogen_treatment constr
_refine_ls_matrix_type full
_refine_ls_number_parameters 301
_refine_ls_number_reflns 9583
_refine_ls_number_restraints 0
_refine_ls_restrained_S_all 1.060
_refine_ls_R_factor_all 0.0656
_refine_ls_R_factor_gt 0.0468
_refine_ls_shift/su_max 0.001
_refine_ls_shift/su_mean 0.000
_refine_ls_structure_factor_coef Fsqd
_refine_ls_weighting_details 'calc w=1/[\s^2^(Fo^2^)+(0.0688P)^2^+0.5404P] where P=(Fo^2^+2Fc^2^)/3'
_refine_ls_weighting_scheme calc
_refine_ls_wR_factor_gt 0.1220
_refine_ls_wR_factor_ref 0.1377
_reflns_number_gt 7316
_reflns_number_total 9583
_reflns_threshold_expression I>2\s(I)
_cod_data_source_file is2222.cif
_cod_data_source_block I
_cod_original_sg_symbol_H-M 'P 21/c'
_cod_database_code 2216025
_cod_database_fobs_code 2216025

loop_
_symmetry_equiv_pos_as_xyz
'x, y, z'
'-x, y+1/2, -z+1/2'
'-x, -y, -z'
'x, -y-1/2, z-1/2'

loop_
_atom_site_type_symbol
_atom_site_label
_atom_site_fract_x
_atom_site_fract_y
_atom_site_fract_z
_atom_site_U_iso_or_equiv
_atom_site_adp_type
_atom_site_calc_flag
_atom_site_refinement_flags
_atom_site_occupancy
S S1 0.832515(17) 0.76601(4) 0.138778(16) 0.01501(7) Uani d . 1
O O1 0.88386(6) 0.74316(12) 0.07011(5) 0.02264(19) Uani d . 1
O O2 0.78444(6) 0.90866(11) 0.14475(5) 0.01949(17) Uani d . 1
O O3 0.59556(5) 0.28693(11) 0.03949(5) 0.01591(15) Uani d . 1
O O4 0.33422(5) 0.33580(11) 0.12096(6) 0.01933(17) Uani d . 1
O O5 0.53895(6) 0.56887(12) 0.28523(6) 0.02265(19) Uani d . 1
N N1 0.76755(6) 0.61871(12) 0.13603(6) 0.01536(17) Uani d . 1
N N2 0.46544(6) 0.31994(12) 0.07934(6) 0.01493(17) Uani d . 1
N N3 0.43589(6) 0.46118(12) 0.20054(6) 0.01647(18) Uani d . 1
C C1 0.79886(7) 0.45520(14) 0.12820(7) 0.0164(2) Uani d . 1
H H1A 0.8357 0.4266 0.1757 0.020 Uiso calc R 1
H H1B 0.8272 0.4417 0.0770 0.020 Uiso calc R 1
C C2 0.71959(7) 0.35804(14) 0.12631(7) 0.01415(19) Uani d . 1
H H2 0.7309 0.2489 0.1452 0.017 Uiso calc R 1
C C3 0.66682(7) 0.44598(13) 0.18863(7) 0.01388(18) Uani d . 1
H H3 0.6778 0.3984 0.2441 0.017 Uiso calc R 1
C C4 0.69846(7) 0.61972(14) 0.19205(7) 0.01552(19) Uani d . 1
H H4A 0.6558 0.6932 0.1720 0.019 Uiso calc R 1
H H4B 0.7172 0.6491 0.2486 0.019 Uiso calc R 1
C C5 0.67726(6) 0.35828(13) 0.03792(7) 0.01347(18) Uani d . 1
H H5 0.6717 0.4683 0.0182 0.016 Uiso calc R 1
C C6 0.54775(7) 0.34867(13) 0.09687(7) 0.01378(18) Uani d . 1
C C7 0.57664(7) 0.43028(13) 0.16549(7) 0.01420(19) Uani d . 1
C C8 0.89543(7) 0.74930(13) 0.23173(7) 0.01382(19) Uani d . 1
C C9 0.86994(7) 0.81965(14) 0.30474(7) 0.01478(19) Uani d . 1
H H9 0.8205 0.8753 0.3042 0.018 Uiso calc R 1
C C10 0.91903(7) 0.80569(15) 0.37815(7) 0.0167(2) Uani d . 1
H H10 0.9023 0.8528 0.4269 0.020 Uiso calc R 1
C C11 0.99333(7) 0.72184(15) 0.38006(7) 0.0172(2) Uani d . 1
C C12 1.01751(7) 0.65221(15) 0.30632(8) 0.0193(2) Uani d . 1
H H12 1.0667 0.5957 0.3069 0.023 Uiso calc R 1
C C13 0.96929(7) 0.66587(15) 0.23177(7) 0.0177(2) Uani d . 1
H H13 0.9862 0.6199 0.1828 0.021 Uiso calc R 1
C C14 1.04485(8) 0.70532(19) 0.46063(8) 0.0254(3) Uani d . 1
H H14A 1.0955 0.6527 0.4501 0.038 Uiso calc R 1
H H14B 1.0155 0.6438 0.4996 0.038 Uiso calc R 1
H H14C 1.0565 0.8089 0.4837 0.038 Uiso calc R 1
C C15 0.40695(7) 0.36841(13) 0.13370(7) 0.01505(19) Uani d . 1
C C16 0.51885(7) 0.49219(14) 0.22172(7) 0.0161(2) Uani d . 1
C C17 0.72352(7) 0.26413(13) -0.02389(7) 0.01317(18) Uani d . 1
C C18 0.76919(7) 0.34268(14) -0.08228(7) 0.0167(2) Uani d . 1
H H18 0.7678 0.4531 -0.0856 0.020 Uiso calc R 1
C C19 0.81689(8) 0.25623(15) -0.13557(7) 0.0184(2) Uani d . 1
H H19 0.8474 0.3090 -0.1743 0.022 Uiso calc R 1
C C20 0.81894(7) 0.09128(15) -0.13105(7) 0.0181(2) Uani d . 1
H H20 0.8515 0.0338 -0.1662 0.022 Uiso calc R 1
C C21 0.77236(8) 0.01197(15) -0.07405(7) 0.0184(2) Uani d . 1
H H21 0.7727 -0.0986 -0.0719 0.022 Uiso calc R 1
C C22 0.72519(7) 0.09827(14) -0.02033(7) 0.0163(2) Uani d . 1
H H22 0.6946 0.0451 0.0182 0.020 Uiso calc R 1
C C23 0.43769(8) 0.21169(17) 0.01139(8) 0.0220(2) Uani d . 1
H H23A 0.4714 0.2259 -0.0352 0.033 Uiso calc R 1
H H23B 0.3814 0.2346 -0.0057 0.033 Uiso calc R 1
H H23C 0.4421 0.1037 0.0307 0.033 Uiso calc R 1
C C24 0.37563(7) 0.52532(16) 0.25595(8) 0.0217(2) Uani d . 1
H H24A 0.3229 0.4778 0.2425 0.033 Uiso calc R 1
H H24B 0.3717 0.6385 0.2487 0.033 Uiso calc R 1
H H24C 0.3927 0.5018 0.3130 0.033 Uiso calc R 1

loop_
_atom_site_aniso_label
_atom_site_aniso_U_11
_atom_site_aniso_U_22
_atom_site_aniso_U_33
_atom_site_aniso_U_12
_atom_site_aniso_U_13
_atom_site_aniso_U_23
S1 0.01520(12) 0.01894(13) 0.01099(11) -0.00379(10) 0.00169(8) 0.00011(9)
O1 0.0219(4) 0.0333(5) 0.0132(4) -0.0083(4) 0.0058(3) -0.0025(3)
O2 0.0211(4) 0.0187(4) 0.0183(4) -0.0010(3) -0.0017(3) 0.0041(3)
O3 0.0121(3) 0.0194(4) 0.0163(4) -0.0016(3) 0.0014(3) -0.0051(3)
O4 0.0121(3) 0.0194(4) 0.0263(4) 0.0000(3) -0.0002(3) -0.0009(3)
O5 0.0180(4) 0.0287(5) 0.0215(4) -0.0032(4) 0.0029(3) -0.0104(3)
N1 0.0138(4) 0.0168(4) 0.0157(4) -0.0024(3) 0.0028(3) -0.0028(3)
N2 0.0117(4) 0.0159(4) 0.0170(4) -0.0006(3) -0.0004(3) -0.0023(3)
N3 0.0126(4) 0.0167(4) 0.0204(4) -0.0006(3) 0.0037(3) -0.0042(3)
C1 0.0125(4) 0.0192(5) 0.0173(5) -0.0010(4) 0.0010(4) -0.0051(4)
C2 0.0129(4) 0.0154(5) 0.0140(4) 0.0004(4) 0.0003(3) -0.0011(3)
C3 0.0127(4) 0.0165(5) 0.0124(4) -0.0010(4) 0.0010(3) -0.0018(3)
C4 0.0129(4) 0.0164(5) 0.0175(5) -0.0023(4) 0.0031(4) -0.0032(4)
C5 0.0120(4) 0.0145(4) 0.0140(4) -0.0006(4) 0.0012(3) -0.0012(3)
C6 0.0122(4) 0.0140(4) 0.0152(4) -0.0003(4) 0.0012(3) -0.0007(3)
C7 0.0122(4) 0.0151(5) 0.0154(4) -0.0012(4) 0.0011(3) -0.0020(4)
C8 0.0128(4) 0.0153(5) 0.0135(4) -0.0026(4) 0.0022(3) -0.0007(3)
C9 0.0146(4) 0.0163(5) 0.0136(4) 0.0008(4) 0.0025(3) -0.0005(4)
C10 0.0170(5) 0.0205(5) 0.0128(4) -0.0003(4) 0.0018(4) -0.0004(4)
C11 0.0144(4) 0.0203(5) 0.0169(5) -0.0029(4) 0.0003(4) 0.0035(4)
C12 0.0144(5) 0.0193(5) 0.0244(5) 0.0015(4) 0.0018(4) 0.0006(4)
C13 0.0149(4) 0.0200(5) 0.0187(5) -0.0004(4) 0.0036(4) -0.0043(4)
C14 0.0166(5) 0.0388(8) 0.0204(6) -0.0009(5) -0.0026(4) 0.0075(5)
C15 0.0130(4) 0.0124(4) 0.0197(5) 0.0010(4) 0.0013(4) 0.0002(4)
C16 0.0142(4) 0.0159(5) 0.0185(5) -0.0015(4) 0.0024(4) -0.0026(4)
C17 0.0131(4) 0.0141(4) 0.0122(4) 0.0004(4) -0.0002(3) -0.0010(3)
C18 0.0187(5) 0.0155(5) 0.0161(5) 0.0011(4) 0.0028(4) 0.0012(4)
C19 0.0190(5) 0.0212(5) 0.0154(5) 0.0019(4) 0.0043(4) 0.0011(4)
C20 0.0191(5) 0.0205(5) 0.0146(5) 0.0031(4) 0.0002(4) -0.0043(4)
C21 0.0211(5) 0.0155(5) 0.0185(5) 0.0010(4) 0.0001(4) -0.0033(4)
C22 0.0179(5) 0.0146(5) 0.0163(5) -0.0007(4) 0.0011(4) -0.0009(4)
C23 0.0158(5) 0.0243(6) 0.0252(6) -0.0011(4) -0.0029(4) -0.0103(5)
C24 0.0157(5) 0.0225(6) 0.0275(6) -0.0003(4) 0.0066(4) -0.0067(5)

loop_
_atom_type_symbol
_atom_type_description
_atom_type_scat_dispersion_real
_atom_type_scat_dispersion_imag
_atom_type_scat_source
C C 0.0033 0.0016 'International Tables Vol C Tables 4.2.6.8 and 6.1.1.4'
H H 0.0000 0.0000 'International Tables Vol C Tables 4.2.6.8 and 6.1.1.4'
N N 0.0061 0.0033 'International Tables Vol C Tables 4.2.6.8 and 6.1.1.4'
O O 0.0106 0.0060 'International Tables Vol C Tables 4.2.6.8 and 6.1.1.4'
S S 0.1246 0.1234 'International Tables Vol C Tables 4.2.6.8 and 6.1.1.4'

loop_
_geom_angle_atom_site_label_1
_geom_angle_atom_site_label_2
_geom_angle_atom_site_label_3
_geom_angle
O1 S1 O2 120.49(6)
O1 S1 N1 106.57(5)
O2 S1 N1 106.31(5)
O1 S1 C8 107.50(5)
O2 S1 C8 107.58(5)
N1 S1 C8 107.86(5)
C6 O3 C5 114.73(8)
C1 N1 C4 109.64(9)
C1 N1 S1 118.97(8)
C4 N1 S1 119.71(8)
C6 N2 C15 121.15(9)
C6 N2 C23 120.90(9)
C15 N2 C23 116.98(9)
C15 N3 C16 124.92(9)
C15 N3 C24 117.79(9)
C16 N3 C24 117.21(10)
N1 C1 C2 101.79(9)
N1 C1 H1A 111.4
C2 C1 H1A 111.4
N1 C1 H1B 111.4
C2 C1 H1B 111.4
H1A C1 H1B 109.3
C1 C2 C5 110.50(9)
C1 C2 C3 103.50(9)
C5 C2 C3 110.97(9)
C1 C2 H2 110.6
C5 C2 H2 110.6
C3 C2 H2 110.6
C7 C3 C2 111.90(9)
C7 C3 C4 114.26(9)
C2 C3 C4 106.13(9)
C7 C3 H3 108.1
C2 C3 H3 108.1
C4 C3 H3 108.1
N1 C4 C3 103.68(9)
N1 C4 H4A 111.0
C3 C4 H4A 111.0
N1 C4 H4B 111.0
C3 C4 H4B 111.0
H4A C4 H4B 109.0
O3 C5 C17 106.69(9)
O3 C5 C2 110.06(9)
C17 C5 C2 112.97(9)
O3 C5 H5 109.0
C17 C5 H5 109.0
C2 C5 H5 109.0
O3 C6 C7 124.21(10)
O3 C6 N2 112.98(9)
C7 C6 N2 122.81(10)
C6 C7 C16 118.81(10)
C6 C7 C3 122.19(10)
C16 C7 C3 118.78(9)
C13 C8 C9 120.89(10)
C13 C8 S1 119.98(8)
C9 C8 S1 119.13(8)
C10 C9 C8 119.26(10)
C10 C9 H9 120.4
C8 C9 H9 120.4
C9 C10 C11 121.04(11)
C9 C10 H10 119.5
C11 C10 H10 119.5
C12 C11 C10 118.69(11)
C12 C11 C14 121.07(11)
C10 C11 C14 120.23(11)
C13 C12 C11 121.12(11)
C13 C12 H12 119.4
C11 C12 H12 119.4
C8 C13 C12 118.99(11)
C8 C13 H13 120.5
C12 C13 H13 120.5
C11 C14 H14A 109.5
C11 C14 H14B 109.5
H14A C14 H14B 109.5
C11 C14 H14C 109.5
H14A C14 H14C 109.5
H14B C14 H14C 109.5
O4 C15 N3 122.55(10)
O4 C15 N2 121.59(10)
N3 C15 N2 115.79(9)
O5 C16 N3 120.23(10)
O5 C16 C7 123.68(10)
N3 C16 C7 116.09(10)
C18 C17 C22 119.37(10)
C18 C17 C5 119.96(10)
C22 C17 C5 120.56(10)
C19 C18 C17 120.16(11)
C19 C18 H18 119.9
C17 C18 H18 119.9
C20 C19 C18 120.13(11)
C20 C19 H19 119.9
C18 C19 H19 119.9
C19 C20 C21 120.03(11)
C19 C20 H20 120.0
C21 C20 H20 120.0
C22 C21 C20 119.87(11)
C22 C21 H21 120.1
C20 C21 H21 120.1
C21 C22 C17 120.41(11)
C21 C22 H22 119.8
C17 C22 H22 119.8
N2 C23 H23A 109.5
N2 C23 H23B 109.5
H23A C23 H23B 109.5
N2 C23 H23C 109.5
H23A C23 H23C 109.5
H23B C23 H23C 109.5
N3 C24 H24A 109.5
N3 C24 H24B 109.5
H24A C24 H24B 109.5
N3 C24 H24C 109.5
H24A C24 H24C 109.5
H24B C24 H24C 109.5

loop_
_geom_bond_atom_site_label_1
_geom_bond_atom_site_label_2
_geom_bond_distance
S1 O1 1.4325(9)
S1 O2 1.4383(10)
S1 N1 1.6274(10)
S1 C8 1.7610(11)
O3 C6 1.3430(13)
O3 C5 1.4606(13)
O4 C15 1.2208(13)
O5 C16 1.2312(14)
N1 C1 1.4740(15)
N1 C4 1.4793(14)
N2 C6 1.3741(14)
N2 C15 1.3883(15)
N2 C23 1.4685(15)
N3 C15 1.3837(15)
N3 C16 1.3975(15)
N3 C24 1.4637(15)
C1 C2 1.5262(16)
C1 H1A 0.97
C1 H1B 0.97
C2 C5 1.5362(15)
C2 C3 1.5430(15)
C2 H2 0.98
C3 C7 1.4985(15)
C3 C4 1.5486(16)
C3 H3 0.98
C4 H4A 0.97
C4 H4B 0.97
C5 C17 1.5035(15)
C5 H5 0.98
C6 C7 1.3552(15)
C7 C16 1.4375(15)
C8 C13 1.3920(16)
C8 C9 1.3944(15)
C9 C10 1.3862(16)
C9 H9 0.93
C10 C11 1.3988(17)
C10 H10 0.93
C11 C12 1.3947(18)
C11 C14 1.5023(17)
C12 C13 1.3935(17)
C12 H12 0.93
C13 H13 0.93
C14 H14A 0.96
C14 H14B 0.96
C14 H14C 0.96
C17 C18 1.3945(15)
C17 C22 1.3956(16)
C18 C19 1.3918(16)
C18 H18 0.93
C19 C20 1.3888(18)
C19 H19 0.93
C20 C21 1.3907(17)
C20 H20 0.93
C21 C22 1.3904(16)
C21 H21 0.93
C22 H22 0.93
C23 H23A 0.96
C23 H23B 0.96
C23 H23C 0.96
C24 H24A 0.96
C24 H24B 0.96
C24 H24C 0.96

loop_
_geom_hbond_atom_site_label_D
_geom_hbond_atom_site_label_H
_geom_hbond_atom_site_label_A
_geom_hbond_site_symmetry_A
_geom_hbond_distance_DH
_geom_hbond_distance_HA
_geom_hbond_distance_DA
_geom_hbond_angle_DHA
_geom_hbond_publ_flag
C10 H10 O1 4_576 0.93 2.46 3.1846(14) 134 y
C18 H18 O4 3_665 0.93 2.47 3.2248(15) 138 y
C20 H20 Cg1 4_554 0.93 2.77 3.6038(13) 149 y

loop_
_geom_torsion_atom_site_label_1
_geom_torsion_atom_site_label_2
_geom_torsion_atom_site_label_3
_geom_torsion_atom_site_label_4
_geom_torsion
O1 S1 N1 C1 49.11(10)
O2 S1 N1 C1 178.80(8)
C8 S1 N1 C1 -66.07(9)
O1 S1 N1 C4 -171.57(9)
O2 S1 N1 C4 -41.89(10)
C8 S1 N1 C4 73.25(10)
C4 N1 C1 C2 38.03(11)
S1 N1 C1 C2 -178.92(7)
N1 C1 C2 C5 81.66(10)
N1 C1 C2 C3 -37.21(10)
C1 C2 C3 C7 149.83(9)
C5 C2 C3 C7 31.29(13)
C1 C2 C3 C4 24.58(11)
C5 C2 C3 C4 -93.96(10)
C1 N1 C4 C3 -22.41(11)
S1 N1 C4 C3 -165.14(8)
C7 C3 C4 N1 -126.07(9)
C2 C3 C4 N1 -2.28(11)
C6 O3 C5 C17 174.84(9)
C6 O3 C5 C2 51.94(12)
C1 C2 C5 O3 -171.08(9)
C3 C2 C5 O3 -56.85(12)
C1 C2 C5 C17 69.79(12)
C3 C2 C5 C17 -175.99(9)
C5 O3 C6 C7 -20.84(16)
C5 O3 C6 N2 159.53(9)
C15 N2 C6 O3 177.01(10)
C23 N2 C6 O3 8.66(15)
C15 N2 C6 C7 -2.63(17)
C23 N2 C6 C7 -170.98(11)
O3 C6 C7 C16 179.22(11)
N2 C6 C7 C16 -1.18(17)
O3 C6 C7 C3 -6.20(18)
N2 C6 C7 C3 173.40(10)
C2 C3 C7 C6 -0.62(15)
C4 C3 C7 C6 120.01(12)
C2 C3 C7 C16 173.97(10)
C4 C3 C7 C16 -65.40(13)
O1 S1 C8 C13 -22.94(11)
O2 S1 C8 C13 -154.08(9)
N1 S1 C8 C13 91.63(10)
O1 S1 C8 C9 157.46(9)
O2 S1 C8 C9 26.32(11)
N1 S1 C8 C9 -87.98(10)
C13 C8 C9 C10 -0.09(17)
S1 C8 C9 C10 179.52(9)
C8 C9 C10 C11 -0.24(18)
C9 C10 C11 C12 0.12(18)
C9 C10 C11 C14 -178.78(12)
C10 C11 C12 C13 0.33(18)
C14 C11 C12 C13 179.23(12)
C9 C8 C13 C12 0.53(17)
S1 C8 C13 C12 -179.07(9)
C11 C12 C13 C8 -0.65(18)
C16 N3 C15 O4 174.90(11)
C24 N3 C15 O4 -1.82(17)
C16 N3 C15 N2 -7.87(17)
C24 N3 C15 N2 175.41(10)
C6 N2 C15 O4 -175.92(11)
C23 N2 C15 O4 -7.14(17)
C6 N2 C15 N3 6.82(16)
C23 N2 C15 N3 175.60(11)
C15 N3 C16 O5 -175.86(11)
C24 N3 C16 O5 0.88(17)
C15 N3 C16 C7 4.33(17)
C24 N3 C16 C7 -178.94(11)
C6 C7 C16 O5 -179.37(12)
C3 C7 C16 O5 5.85(18)
C6 C7 C16 N3 0.43(16)
C3 C7 C16 N3 -174.34(10)
O3 C5 C17 C18 134.80(10)
C2 C5 C17 C18 -104.13(12)
O3 C5 C17 C22 -48.98(13)
C2 C5 C17 C22 72.08(13)
C22 C17 C18 C19 -0.94(17)
C5 C17 C18 C19 175.32(11)
C17 C18 C19 C20 0.26(18)
C18 C19 C20 C21 0.93(18)
C19 C20 C21 C22 -1.44(18)
C20 C21 C22 C17 0.76(17)
C18 C17 C22 C21 0.43(17)
C5 C17 C22 C21 -175.81(10)
